data_7042366
loop_
_publ_author_name
'Bennington, Michael S.'
'Feltham, Humphrey L. C.'
'Buxton, Zo\"e J'
'White, Nicholas G.'
'Brooker, Sally'

_publ_section_title
;
 Tuneable reversible redox of cobalt(iii) carbazole complexes.
;
_journal_issue 14
_journal_name_full 'Dalton transactions (Cambridge, England : 2003)'
_journal_page_first 4696
_journal_page_last 4710
_journal_paper_doi 10.1039/c7dt00295e
_journal_volume 46
_journal_year 2017
_chemical_compound_source synthesized
_chemical_formula_moiety 'C76 H76 Co N14, B F4, 1.5(C4 H10 O)'
_chemical_formula_sum 'C82 H91 B Co F4 N14 O1.5'
_chemical_formula_weight 1442.44
_space_group_IT_number 2
_symmetry_cell_setting triclinic
_symmetry_space_group_name_Hall '-P 1'
_symmetry_space_group_name_H-M 'P -1'
_atom_sites_solution_hydrogens difmap
_atom_sites_solution_primary other
_audit_update_record
;
2016-10-17 deposited with the CCDC.
2017-03-07 downloaded from the CCDC.
;
_cell_angle_alpha 72.8513(19)
_cell_angle_beta 74.9270(19)
_cell_angle_gamma 67.484(2)
_cell_formula_units_Z 2
_cell_length_a 15.7973(3)
_cell_length_b 16.5287(4)
_cell_length_c 18.5432(4)
_cell_measurement_reflns_used 17513
_cell_measurement_temperature 100
_cell_measurement_theta_max 77.22
_cell_measurement_theta_min 3.07
_cell_volume 4214.08(17)
_computing_cell_refinement 'CrysAlisPro, (Agilent, 2011)'
_computing_data_collection 'SuperNova, (Oxford Diffraction, 2010)'
_computing_data_reduction 'CrysAlisPro, (Agilent, 2011)'
_computing_publication_material 'CRYSTALS (Betteridge et al., 2003)'
_computing_structure_refinement 'CRYSTALS (Betteridge et al., 2003)'
_computing_structure_solution 'SHELXS 97 (Sheldrick, 1997)'
_diffrn_ambient_temperature 100
_diffrn_measured_fraction_theta_full 0.997
_diffrn_measured_fraction_theta_max 0.981
_diffrn_measurement_device Area
_diffrn_measurement_device_type 'Oxford Diffraction SuperNova'
_diffrn_measurement_method \w
_diffrn_radiation_monochromator graphite
_diffrn_radiation_type 'Cu K\a'
_diffrn_radiation_wavelength 1.54184
_diffrn_reflns_av_R_equivalents 0.064
_diffrn_reflns_limit_h_max 19
_diffrn_reflns_limit_h_min -18
_diffrn_reflns_limit_k_max 20
_diffrn_reflns_limit_k_min -19
_diffrn_reflns_limit_l_max 23
_diffrn_reflns_limit_l_min 0
_diffrn_reflns_number 17513
_diffrn_reflns_theta_full 74.129
_diffrn_reflns_theta_max 77.217
_diffrn_reflns_theta_min 3.071
_diffrn_standards_number 0
_exptl_absorpt_coefficient_mu 2.076
_exptl_absorpt_correction_T_max 1.00
_exptl_absorpt_correction_T_min 0.63
_exptl_absorpt_correction_type multi-scan
_exptl_absorpt_process_details 'CrysAlisPro, (Agilent, 2011)'
_exptl_crystal_colour Blue
_exptl_crystal_density_diffrn 1.137
_exptl_crystal_density_method 'not measured'
_exptl_crystal_description irregular
_exptl_crystal_F_000 1522
_exptl_crystal_size_max 0.639
_exptl_crystal_size_mid 0.580
_exptl_crystal_size_min 0.386
_platon_squeeze_details
;
;
_refine_diff_density_max 1.07
_refine_diff_density_min -0.92
_refine_ls_extinction_method None
_refine_ls_goodness_of_fit_ref 0.9790
_refine_ls_hydrogen_treatment mixed
_refine_ls_matrix_type full
_refine_ls_number_parameters 979
_refine_ls_number_reflns 13732
_refine_ls_number_restraints 1114
_refine_ls_R_factor_all 0.1361
_refine_ls_R_factor_gt 0.1173
_refine_ls_shift/su_max 0.0017496
_refine_ls_shift/su_mean 0.0000571
_refine_ls_structure_factor_coef Fsqd
_refine_ls_weighting_details
;
 Method, part 1, Chebychev polynomial, (Watkin, 1994, Prince, 1982) 
 [weight] = 1.0/[A~0~*T~0~(x)+A~1~*T~1~(x) ... +A~n-1~]*T~n-1~(x)] 
 where A~i~ are the Chebychev coefficients listed below and x= Fcalc/Fmax 
 Method = Robust Weighting (Prince, 1982) 
 W = [weight] * [1-(deltaF/6*sigmaF)^2^]^2^ 
 A~i~ are: 
 0.399E+04 0.668E+04 0.402E+04 0.161E+04 336. 
;
_refine_ls_weighting_scheme calc
_refine_ls_wR_factor_all 0.3408
_refine_ls_wR_factor_gt 0.3113
_refine_ls_wR_factor_ref 0.3408
_reflns_limit_h_max 19
_reflns_limit_h_min -18
_reflns_limit_k_max 20
_reflns_limit_k_min -19
_reflns_limit_l_max 23
_reflns_limit_l_min 0
_reflns_number_gt 10291
_reflns_number_total 17513
_reflns_threshold_expression I>2.0\s(I)
_oxford_diffrn_Wilson_B_factor 3.69
_oxford_diffrn_Wilson_scale 0.58
_oxford_refine_ls_r_factor_ref 0.1361
_oxford_refine_ls_scale 2.84(5)
_oxford_reflns_number_all 13732
_oxford_reflns_threshold_expression_ref I>-3.0\s(I)
_cod_data_source_file c7dt00295e2.cif
_cod_data_source_block MSB137_compound4
_cod_depositor_comments
;
The following automatic conversions were performed:

'_atom_sites_solution_primary' value 'Other' changed to 'other'
according to
/home/data/users/saulius/crontab/automatic-downloads/rss-feeds/RSC/lib/dictionaries/cif_core.dic
dictionary named 'cif_core.dic' version 2.4.2 from 2011-04-26.

Automatic conversion script
Id: cif_fix_values 4973 2017-02-22 13:04:09Z antanas 

 Adding full bibliography for 7042363--7042366.cif.
;
_cod_original_cell_volume 4214.09(9)
_cod_original_sg_symbol_H-M 'P -1 '
_cod_original_formula_sum 'C82 H91 B1 Co1 F4 N14 O1.5'
_cod_database_code 7042366

loop_
_symmetry_equiv_pos_as_xyz
x,y,z
-x,-y,-z

loop_
_atom_site_label
_atom_site_type_symbol
_atom_site_fract_x
_atom_site_fract_y
_atom_site_fract_z
_atom_site_U_iso_or_equiv
_atom_site_occupancy
_atom_site_adp_type
_atom_site_refinement_flags_posn
_atom_site_refinement_flags_adp
_atom_site_disorder_group
C1 C 0.1968(6) 0.1643(7) 0.3144(7) 0.1049 1.0000 Uani . U .
C2 C 0.2267(8) 0.1087(8) 0.2590(8) 0.1338 1.0000 Uani . U .
C3 C 0.1691(10) 0.1171(9) 0.2098(9) 0.1423 1.0000 Uani . U .
C4 C 0.0830(8) 0.1747(8) 0.2211(8) 0.1262 1.0000 Uani . U .
C5 C 0.0538(6) 0.2287(7) 0.2717(6) 0.0964 1.0000 Uani . U .
C6 C 0.1092(5) 0.2262(6) 0.3189(5) 0.0787 1.0000 Uani . U .
C7 C 0.0735(5) 0.2890(6) 0.3708(5) 0.0798 1.0000 Uani . U .
N8 N 0.1184(4) 0.3586(4) 0.3470(3) 0.0646 1.0000 Uani . U .
N9 N 0.2008(3) 0.3389(4) 0.3631(3) 0.0586 1.0000 Uani . U .
N10 N 0.2243(3) 0.4122(3) 0.3336(3) 0.0543 1.0000 Uani . U .
C11 C 0.0868(4) 0.4422(5) 0.3079(4) 0.0640 1.0000 Uani . U .
C12 C 0.1538(4) 0.4792(4) 0.2984(4) 0.0569 1.0000 Uani . U .
C13 C 0.1600(4) 0.5672(4) 0.2611(4) 0.0599 1.0000 Uani . U .
C14 C 0.0816(5) 0.6371(5) 0.2349(4) 0.0752 1.0000 Uani . U .
C15 C 0.0885(6) 0.7212(6) 0.1967(5) 0.0843 1.0000 Uani . U .
C16 C 0.1697(6) 0.7408(5) 0.1824(4) 0.0766 1.0000 Uani . U .
C17 C 0.2485(5) 0.6713(4) 0.2097(4) 0.0629 1.0000 Uani . U .
C18 C 0.2418(4) 0.5853(4) 0.2487(3) 0.0542 1.0000 Uani . U .
N19 N 0.3259(3) 0.5272(3) 0.2684(3) 0.0501 1.0000 Uani . U .
C20 C 0.3850(4) 0.5768(4) 0.2439(3) 0.0540 1.0000 Uani . U .
C21 C 0.3420(5) 0.6652(4) 0.2064(4) 0.0643 1.0000 Uani . U .
C22 C 0.3907(6) 0.7249(5) 0.1745(5) 0.0818 1.0000 Uani . U .
C23 C 0.4825(7) 0.6956(6) 0.1817(5) 0.0887 1.0000 Uani . U .
C24 C 0.5244(6) 0.6099(5) 0.2212(5) 0.0779 1.0000 Uani . U .
C25 C 0.4779(4) 0.5477(4) 0.2540(4) 0.0604 1.0000 Uani . U .
C26 C 0.5216(4) 0.4577(4) 0.2940(4) 0.0565 1.0000 Uani . U .
C27 C 0.6141(4) 0.4112(5) 0.2996(4) 0.0631 1.0000 Uani . U .
N28 N 0.4761(3) 0.3981(3) 0.3314(3) 0.0521 1.0000 Uani . U .
N29 N 0.5347(3) 0.3196(3) 0.3586(3) 0.0557 1.0000 Uani . U .
N30 N 0.6169(3) 0.3295(4) 0.3393(3) 0.0628 1.0000 Uani . U .
C31 C 0.7004(5) 0.2484(6) 0.3512(5) 0.0798 1.0000 Uani . U .
C32 C 0.7314(5) 0.2067(6) 0.2814(5) 0.0870 1.0000 Uani . U .
C33 C 0.8009(6) 0.2236(8) 0.2261(6) 0.1060 1.0000 Uani . U .
C34 C 0.8278(7) 0.1856(8) 0.1616(7) 0.1213 1.0000 Uani . U .
C35 C 0.7855(7) 0.1308(8) 0.1531(7) 0.1191 1.0000 Uani . U .
C36 C 0.7142(7) 0.1130(7) 0.2107(6) 0.1081 1.0000 Uani . U .
C37 C 0.6881(6) 0.1514(6) 0.2740(6) 0.0930 1.0000 Uani . U .
C38 C 0.2000(8) 0.0624(8) 0.1474(8) 0.1775 1.0000 Uani D U .
C39 C 0.2998(10) 0.0022(11) 0.1481(11) 0.2233 1.0000 Uani D U .
C40 C 0.1420(12) 0.0010(10) 0.1700(10) 0.2178 1.0000 Uani D U .
C42 C 0.8175(6) 0.0921(6) 0.0795(5) 0.1461 1.0000 Uani D U .
C43 C 0.8559(9) -0.0095(7) 0.1078(7) 0.1798 1.0000 Uani D U .
C44 C 0.8917(8) 0.1237(9) 0.0201(7) 0.1727 1.0000 Uani D U .
C45 C 0.7329(8) 0.1179(8) 0.0425(7) 0.1581 1.0000 Uani D U .
C101 C 0.1514(6) 0.7490(5) 0.3898(4) 0.0943 1.0000 Uani D U .
C102 C 0.0693(6) 0.8141(6) 0.3690(5) 0.1024 1.0000 Uani D U .
C103 C 0.0063(5) 0.8702(5) 0.4163(4) 0.0815 1.0000 Uani D U .
C104 C 0.0270(4) 0.8525(4) 0.4883(4) 0.0633 1.0000 Uani D U .
C105 C 0.1052(4) 0.7844(4) 0.5121(4) 0.0567 1.0000 Uani D U .
C106 C 0.1674(4) 0.7305(4) 0.4636(3) 0.0577 1.0000 Uani D U .
C107 C 0.2547(4) 0.6598(4) 0.4881(4) 0.0546 1.0000 Uani . U .
N108 N 0.2669(3) 0.5702(3) 0.4800(3) 0.0476 1.0000 Uani . U .
N109 N 0.2965(3) 0.5513(3) 0.4110(3) 0.0449 1.0000 Uani . U .
N110 N 0.3049(3) 0.4656(3) 0.4224(3) 0.0452 1.0000 Uani . U .
C111 C 0.2574(4) 0.4986(4) 0.5354(4) 0.0528 1.0000 Uani . U .
C112 C 0.2834(4) 0.4297(4) 0.4985(3) 0.0503 1.0000 Uani . U .
C113 C 0.2920(4) 0.3369(4) 0.5301(4) 0.0584 1.0000 Uani . U .
C114 C 0.2666(5) 0.3042(5) 0.6062(4) 0.0717 1.0000 Uani . U .
C115 C 0.2813(6) 0.2133(5) 0.6370(5) 0.0851 1.0000 Uani . U .
C116 C 0.3221(6) 0.1517(5) 0.5899(5) 0.0786 1.0000 Uani . U .
C117 C 0.3480(5) 0.1831(4) 0.5125(4) 0.0647 1.0000 Uani . U .
C118 C 0.3339(4) 0.2758(4) 0.4813(4) 0.0555 1.0000 Uani . U .
N119 N 0.3662(4) 0.2921(3) 0.4043(3) 0.0562 1.0000 Uani . U .
C120 C 0.3976(4) 0.2104(4) 0.3843(4) 0.0576 1.0000 Uani . U .
C121 C 0.3894(5) 0.1405(4) 0.4477(4) 0.0646 1.0000 Uani . U .
C122 C 0.4190(5) 0.0519(4) 0.4407(5) 0.0758 1.0000 Uani . U .
C123 C 0.4556(6) 0.0354(5) 0.3676(5) 0.0826 1.0000 Uani . U .
C124 C 0.4604(5) 0.1036(5) 0.3040(5) 0.0759 1.0000 Uani . U .
C125 C 0.4320(5) 0.1946(4) 0.3101(4) 0.0667 1.0000 Uani . U .
C126 C 0.4385(5) 0.2637(5) 0.2445(4) 0.0708 1.0000 Uani . U .
C127 C 0.4851(6) 0.2594(6) 0.1712(5) 0.0873 1.0000 Uani . U .
N128 N 0.3980(4) 0.3544(4) 0.2465(3) 0.0614 1.0000 Uani . U .
N129 N 0.4163(5) 0.4034(4) 0.1781(3) 0.0799 1.0000 Uani . U .
N130 N 0.4680(5) 0.3451(5) 0.1326(4) 0.0871 1.0000 Uani . U .
C131 C 0.5044(7) 0.3753(5) 0.0539(4) 0.1026 1.0000 Uani . U .
C132 C 0.5901(6) 0.3932(5) 0.0405(4) 0.1151 1.0000 Uani D U .
C133 C 0.6494(6) 0.3868(5) -0.0281(4) 0.1236 1.0000 Uani D U .
C134 C 0.7284(6) 0.4098(6) -0.0427(4) 0.1482 1.0000 Uani D U .
C135 C 0.7500(7) 0.4388(6) 0.0112(5) 0.1734 1.0000 Uani D U .
C136 C 0.6902(7) 0.4445(6) 0.0801(5) 0.1674 1.0000 Uani D U .
C137 C 0.6108(7) 0.4220(6) 0.0948(4) 0.1447 1.0000 Uani D U .
C138 C -0.0818(5) 0.9440(5) 0.3938(5) 0.1019 1.0000 Uani D U .
C139 C -0.0695(8) 1.0330(5) 0.3857(8) 0.1475 1.0000 Uani D U .
C140 C -0.1665(6) 0.9388(8) 0.4554(6) 0.1379 1.0000 Uani D U .
C141 C -0.0999(7) 0.9385(6) 0.3197(5) 0.1131 1.0000 Uani D U .
C142 C 0.8425(8) 0.4649(6) -0.0016(7) 0.2031 1.0000 Uani D U .
C143 C 0.9167(11) 0.3880(11) 0.0410(11) 0.2615 1.0000 Uani D U .
C144 C 0.8176(12) 0.5503(11) 0.0287(9) 0.2180 1.0000 Uani D U .
C201 C 0.1317(12) 0.2893(15) 0.8597(16) 0.2719 1.0000 Uani D U .
C202 C 0.2341(12) 0.2715(10) 0.8403(14) 0.2452 1.0000 Uani D U .
O203 O 0.2792(9) 0.1791(10) 0.8380(10) 0.2484 1.0000 Uani D U .
C205 C 0.4249(13) 0.0643(13) 0.8157(14) 0.2646 1.0000 Uani D U .
C211 C -0.0387(15) 0.6521(9) 0.4358(9) 0.2603 1.0000 Uani D U .
C212 C 0.0311(15) 0.5756(11) 0.4782(18) 0.2465 0.5000 Uani D U 3
O213 O 0.0000 0.5000 0.5000 0.2502 1.0000 Uani DS U .
Co1 Co 0.34794(6) 0.40879(5) 0.33501(5) 0.0460 1.0000 Uani . U .
F13 F 0.8255(5) 0.3919(6) 0.3236(4) 0.0755 0.6000 Uani D U 1
B1 B 0.8423(4) 0.4605(4) 0.2650(3) 0.0742 1.0000 Uani D U .
F14 F 0.7665(5) 0.5086(6) 0.2273(5) 0.1027 0.6000 Uani D U 1
F12 F 0.8649(6) 0.5184(5) 0.2916(5) 0.0898 0.6000 Uani D U 1
F11 F 0.9196(6) 0.4281(7) 0.2102(5) 0.1182 0.6000 Uani D U 1
C204 C 0.3779(10) 0.1603(12) 0.8214(15) 0.2487 1.0000 Uani D U .
C41 C 0.1876(14) 0.1213(11) 0.0666(9) 0.2305 1.0000 Uani D U .
C145 C 0.8866(14) 0.4805(13) -0.0843(8) 0.2408 1.0000 Uani D U .
C214 C -0.050(2) 0.5642(11) 0.4425(16) 0.2619 0.5000 Uani D U 4
F17 F 0.7564(6) 0.5267(6) 0.2826(6) 0.0785 0.4000 Uani D . 2
F16 F 0.9118(7) 0.4940(10) 0.2291(9) 0.1323 0.4000 Uani D . 2
F18 F 0.8289(10) 0.4127(12) 0.2217(11) 0.1957 0.4000 Uani D . 2
F15 F 0.8648(10) 0.4030(10) 0.3344(7) 0.1791 0.4000 Uani D . 2
H11 H 0.2375 0.1585 0.3468 0.1248 1.0000 Uiso R . .
H21 H 0.2878 0.0663 0.2557 0.1561 1.0000 Uiso R . .
H41 H 0.0401 0.1801 0.1908 0.1475 1.0000 Uiso R . .
H51 H -0.0075 0.2706 0.2755 0.1145 1.0000 Uiso R . .
H71 H 0.0841 0.2562 0.4210 0.0980 1.0000 Uiso R . .
H72 H 0.0087 0.3181 0.3710 0.0980 1.0000 Uiso R . .
H111 H 0.0290 0.4705 0.2898 0.0775 1.0000 Uiso R . .
H141 H 0.0243 0.6269 0.2431 0.0897 1.0000 Uiso R . .
H151 H 0.0346 0.7675 0.1801 0.1007 1.0000 Uiso R . .
H161 H 0.1723 0.7985 0.1552 0.0927 1.0000 Uiso R . .
H221 H 0.3615 0.7839 0.1475 0.0978 1.0000 Uiso R . .
H231 H 0.5173 0.7353 0.1593 0.1052 1.0000 Uiso R . .
H241 H 0.5876 0.5918 0.2269 0.0922 1.0000 Uiso R . .
H271 H 0.6644 0.4338 0.2794 0.0773 1.0000 Uiso R . .
H311 H 0.7490 0.2647 0.3577 0.0971 1.0000 Uiso R . .
H312 H 0.6853 0.2065 0.3956 0.0971 1.0000 Uiso R . .
H331 H 0.8314 0.2602 0.2322 0.1288 1.0000 Uiso R . .
H341 H 0.8745 0.2009 0.1218 0.1485 1.0000 Uiso R . .
H361 H 0.6842 0.0747 0.2069 0.1331 1.0000 Uiso R . .
H371 H 0.6395 0.1392 0.3134 0.1145 1.0000 Uiso R . .
H391 H 0.3188 -0.0324 0.1104 0.2456 1.0000 Uiso R . .
H392 H 0.3370 0.0394 0.1368 0.2456 1.0000 Uiso R . .
H393 H 0.3070 -0.0367 0.1970 0.2456 1.0000 Uiso R . .
H401 H 0.1584 -0.0342 0.1330 0.2456 1.0000 Uiso R . .
H402 H 0.1541 -0.0374 0.2183 0.2456 1.0000 Uiso R . .
H403 H 0.0778 0.0355 0.1737 0.2456 1.0000 Uiso R . .
H431 H 0.8752 -0.0378 0.0657 0.2147 1.0000 Uiso R . .
H432 H 0.9075 -0.0240 0.1321 0.2147 1.0000 Uiso R . .
H433 H 0.8090 -0.0298 0.1434 0.2147 1.0000 Uiso R . .
H441 H 0.9072 0.0970 -0.0225 0.2106 1.0000 Uiso R . .
H442 H 0.9455 0.1070 0.0422 0.2106 1.0000 Uiso R . .
H443 H 0.8685 0.1872 0.0037 0.2106 1.0000 Uiso R . .
H451 H 0.7512 0.0931 -0.0016 0.1930 1.0000 Uiso R . .
H452 H 0.7067 0.1813 0.0279 0.1930 1.0000 Uiso R . .
H453 H 0.6882 0.0944 0.0780 0.1930 1.0000 Uiso R . .
H1011 H 0.1963 0.7167 0.3541 0.1100 1.0000 Uiso R . .
H1021 H 0.0573 0.8233 0.3191 0.1190 1.0000 Uiso R . .
H1041 H -0.0142 0.8886 0.5229 0.0763 1.0000 Uiso R . .
H1051 H 0.1163 0.7741 0.5626 0.0689 1.0000 Uiso R . .
H1071 H 0.2527 0.6569 0.5405 0.0674 1.0000 Uiso R . .
H1072 H 0.3065 0.6766 0.4581 0.0674 1.0000 Uiso R . .
H1111 H 0.2375 0.4963 0.5887 0.0634 1.0000 Uiso R . .
H1141 H 0.2392 0.3452 0.6393 0.0847 1.0000 Uiso R . .
H1151 H 0.2625 0.1930 0.6902 0.1013 1.0000 Uiso R . .
H1161 H 0.3313 0.0896 0.6101 0.0938 1.0000 Uiso R . .
H1221 H 0.4145 0.0046 0.4839 0.0922 1.0000 Uiso R . .
H1231 H 0.4780 -0.0246 0.3611 0.1008 1.0000 Uiso R . .
H1241 H 0.4829 0.0897 0.2549 0.0931 1.0000 Uiso R . .
H1271 H 0.5230 0.2070 0.1523 0.1038 1.0000 Uiso R . .
H1311 H 0.4588 0.4293 0.0340 0.1233 1.0000 Uiso R . .
H1312 H 0.5145 0.3309 0.0269 0.1233 1.0000 Uiso R . .
H1331 H 0.6352 0.3682 -0.0660 0.1482 1.0000 Uiso R . .
H1341 H 0.7693 0.4054 -0.0901 0.1754 1.0000 Uiso R . .
H1361 H 0.7038 0.4639 0.1179 0.1947 1.0000 Uiso R . .
H1371 H 0.5694 0.4266 0.1419 0.1701 1.0000 Uiso R . .
H1391 H -0.1231 1.0811 0.3708 0.1728 1.0000 Uiso R . .
H1392 H -0.0598 1.0365 0.4330 0.1728 1.0000 Uiso R . .
H1393 H -0.0169 1.0368 0.3476 0.1728 1.0000 Uiso R . .
H1401 H -0.2208 0.9853 0.4398 0.1696 1.0000 Uiso R . .
H1402 H -0.1569 0.9456 0.5014 0.1696 1.0000 Uiso R . .
H1403 H -0.1741 0.8822 0.4638 0.1696 1.0000 Uiso R . .
H1411 H -0.1550 0.9855 0.3064 0.1375 1.0000 Uiso R . .
H1412 H -0.0490 0.9438 0.2800 0.1375 1.0000 Uiso R . .
H1413 H -0.1072 0.8822 0.3262 0.1375 1.0000 Uiso R . .
H1431 H 0.9717 0.4019 0.0338 0.2949 1.0000 Uiso R . .
H1432 H 0.8908 0.3787 0.0938 0.2949 1.0000 Uiso R . .
H1433 H 0.9311 0.3351 0.0233 0.2949 1.0000 Uiso R . .
H1441 H 0.8725 0.5648 0.0212 0.2542 1.0000 Uiso R . .
H1442 H 0.7927 0.5399 0.0818 0.2542 1.0000 Uiso R . .
H1443 H 0.7732 0.5988 0.0016 0.2542 1.0000 Uiso R . .
H2011 H 0.0994 0.3505 0.8618 0.3021 1.0000 Uiso R . .
H2012 H 0.1169 0.2521 0.9076 0.3021 1.0000 Uiso R . .
H2013 H 0.1140 0.2757 0.8207 0.3021 1.0000 Uiso R . .
H2021 H 0.2520 0.2849 0.8794 0.2935 1.0000 Uiso R . .
H2022 H 0.2491 0.3086 0.7924 0.2935 1.0000 Uiso R . .
H2051 H 0.4906 0.0497 0.8037 0.2909 1.0000 Uiso R . .
H2052 H 0.4089 0.0273 0.8633 0.2909 1.0000 Uiso R . .
H2053 H 0.4033 0.0546 0.7767 0.2909 1.0000 Uiso R . .
H2121 H 0.0352 0.5897 0.5230 0.3068 0.5000 Uiso R . 3
H2122 H 0.0905 0.5615 0.4469 0.3068 0.5000 Uiso R . 3
H2041 H 0.3995 0.1701 0.8604 0.3069 1.0000 Uiso R . .
H2042 H 0.3939 0.1974 0.7738 0.3069 1.0000 Uiso R . .
H411 H 0.2065 0.0842 0.0307 0.2666 1.0000 Uiso R . .
H412 H 0.2227 0.1608 0.0516 0.2666 1.0000 Uiso R . .
H413 H 0.1234 0.1553 0.0680 0.2666 1.0000 Uiso R . .
H1451 H 0.9410 0.4949 -0.0897 0.2732 1.0000 Uiso R . .
H1452 H 0.8443 0.5282 -0.1141 0.2732 1.0000 Uiso R . .
H1453 H 0.9028 0.4269 -0.1015 0.2732 1.0000 Uiso R . .
H2141 H -0.1140 0.5712 0.4562 0.3200 0.5000 Uiso R . 4
H2142 H -0.0261 0.5463 0.3949 0.3200 0.5000 Uiso R . 4
H2111 H -0.0197 0.7036 0.4205 0.3116 0.5000 Uiso R . 3
H2112 H -0.0976 0.6649 0.4681 0.3116 0.5000 Uiso R . 3
H2113 H -0.0432 0.6366 0.3918 0.3116 0.5000 Uiso R . 3
H2114 H -0.0710 0.6963 0.3971 0.3116 0.5000 Uiso . . 4
H2115 H -0.0630 0.6699 0.4832 0.3116 0.5000 Uiso . . 4
H2116 H 0.0256 0.6462 0.4223 0.3116 0.5000 Uiso . . 4

loop_
_atom_site_aniso_label
_atom_site_aniso_U_11
_atom_site_aniso_U_22
_atom_site_aniso_U_33
_atom_site_aniso_U_23
_atom_site_aniso_U_13
_atom_site_aniso_U_12
C1 0.069(3) 0.100(5) 0.159(6) -0.055(4) -0.022(4) -0.022(3)
C2 0.099(5) 0.113(6) 0.187(7) -0.079(5) -0.025(4) 0.002(4)
C3 0.123(4) 0.126(5) 0.206(6) -0.110(5) -0.025(4) -0.018(4)
C4 0.108(4) 0.134(6) 0.179(6) -0.105(5) -0.032(4) -0.028(4)
C5 0.076(3) 0.113(5) 0.132(5) -0.072(4) -0.020(3) -0.031(3)
C6 0.058(3) 0.090(3) 0.112(4) -0.047(3) -0.007(3) -0.036(2)
C7 0.063(3) 0.108(3) 0.094(4) -0.047(3) -0.005(3) -0.043(3)
N8 0.050(2) 0.087(2) 0.075(3) -0.046(2) -0.0044(19) -0.0240(17)
N9 0.053(2) 0.0693(19) 0.069(3) -0.0371(18) -0.0097(19) -0.0218(16)
N10 0.0487(12) 0.0579(17) 0.072(3) -0.0376(16) -0.0184(14) -0.0115(13)
C11 0.046(2) 0.090(2) 0.070(3) -0.047(2) -0.010(2) -0.0148(19)
C12 0.0427(19) 0.0704(18) 0.065(3) -0.0399(19) -0.0115(19) -0.0062(15)
C13 0.0536(18) 0.0636(17) 0.066(3) -0.0382(19) -0.020(2) 0.0002(15)
C14 0.063(2) 0.081(2) 0.078(4) -0.035(3) -0.030(3) 0.006(2)
C15 0.081(3) 0.076(2) 0.082(4) -0.028(3) -0.036(3) 0.012(3)
C16 0.089(3) 0.059(2) 0.070(4) -0.028(2) -0.024(3) 0.0066(19)
C17 0.0740(19) 0.0531(17) 0.058(3) -0.0280(19) -0.015(2) -0.0030(15)
C18 0.0573(16) 0.0518(16) 0.057(3) -0.0334(17) -0.016(2) -0.0018(13)
N19 0.0505(15) 0.0487(11) 0.0557(17) -0.0315(10) -0.0093(16) -0.0060(10)
C20 0.0601(17) 0.0514(17) 0.058(3) -0.0337(17) -0.007(2) -0.0124(13)
C21 0.079(2) 0.0518(17) 0.065(3) -0.0296(19) -0.009(2) -0.0140(15)
C22 0.102(3) 0.060(3) 0.086(4) -0.027(3) -0.006(3) -0.029(2)
C23 0.101(3) 0.075(3) 0.103(5) -0.034(3) -0.001(4) -0.043(3)
C24 0.076(3) 0.079(3) 0.094(4) -0.039(3) -0.001(3) -0.035(2)
C25 0.0572(18) 0.0653(18) 0.069(3) -0.0370(19) -0.002(2) -0.0196(15)
C26 0.0444(16) 0.0663(18) 0.069(3) -0.0425(18) -0.0046(19) -0.0123(13)
C27 0.0437(15) 0.083(2) 0.079(4) -0.055(2) -0.006(2) -0.0128(15)
N28 0.0392(10) 0.0549(16) 0.067(2) -0.0387(15) -0.0074(13) -0.0031(10)
N29 0.0434(14) 0.0593(17) 0.069(3) -0.0434(17) -0.0128(18) 0.0022(13)
N30 0.0414(13) 0.0764(19) 0.079(3) -0.0525(19) -0.0140(18) 0.0009(13)
C31 0.049(2) 0.098(3) 0.096(3) -0.062(3) -0.032(2) 0.014(2)
C32 0.055(3) 0.097(4) 0.109(3) -0.072(3) -0.032(2) 0.024(2)
C33 0.064(4) 0.135(5) 0.120(4) -0.087(4) -0.017(3) 0.012(3)
C34 0.078(4) 0.154(6) 0.124(4) -0.097(4) -0.021(3) 0.023(3)
C35 0.087(4) 0.134(5) 0.128(4) -0.097(4) -0.049(3) 0.043(3)
C36 0.087(4) 0.106(5) 0.134(4) -0.086(4) -0.059(3) 0.035(3)
C37 0.068(3) 0.094(4) 0.120(4) -0.072(4) -0.046(3) 0.026(3)
C38 0.187(7) 0.150(7) 0.209(7) -0.123(5) -0.014(6) -0.021(5)
C39 0.197(8) 0.172(12) 0.239(13) -0.110(10) 0.031(10) 0.011(7)
C40 0.267(12) 0.178(11) 0.269(13) -0.170(9) -0.014(12) -0.070(9)
C42 0.128(5) 0.150(5) 0.140(5) -0.111(4) -0.059(3) 0.060(4)
C43 0.193(11) 0.151(5) 0.151(8) -0.118(5) -0.069(7) 0.080(6)
C44 0.142(7) 0.211(9) 0.131(6) -0.119(7) -0.037(5) 0.048(7)
C45 0.160(7) 0.160(9) 0.154(8) -0.119(7) -0.083(6) 0.047(6)
C101 0.100(4) 0.081(4) 0.077(3) -0.048(3) -0.032(3) 0.032(3)
C102 0.109(4) 0.084(4) 0.091(4) -0.050(3) -0.046(3) 0.035(3)
C103 0.079(3) 0.061(3) 0.104(3) -0.048(3) -0.036(3) 0.013(2)
C104 0.051(3) 0.055(3) 0.085(3) -0.041(3) -0.008(2) -0.0019(18)
C105 0.045(2) 0.057(3) 0.074(3) -0.041(2) -0.0056(19) -0.0065(17)
C106 0.052(2) 0.054(2) 0.071(2) -0.040(2) -0.013(2) -0.0008(17)
C107 0.048(2) 0.0566(18) 0.066(3) -0.0419(19) -0.009(2) -0.0027(17)
N108 0.039(2) 0.0532(14) 0.0570(17) -0.0342(13) -0.0153(17) -0.0005(16)
N109 0.0345(19) 0.0461(14) 0.0567(16) -0.0329(12) -0.0133(17) 0.0036(16)
N110 0.0360(17) 0.0499(14) 0.0573(12) -0.0324(11) -0.0114(14) -0.0046(16)
C111 0.047(3) 0.0611(19) 0.0559(17) -0.0319(14) -0.012(2) -0.007(2)
C112 0.041(2) 0.0546(15) 0.0589(13) -0.0293(12) -0.012(2) -0.005(2)
C113 0.054(3) 0.0557(15) 0.0649(17) -0.0232(12) -0.017(2) -0.006(2)
C114 0.079(4) 0.069(2) 0.0668(19) -0.0208(18) -0.014(3) -0.018(3)
C115 0.097(5) 0.071(2) 0.079(3) -0.0127(18) -0.017(3) -0.020(3)
C116 0.084(4) 0.059(2) 0.088(2) -0.0111(17) -0.024(3) -0.017(3)
C117 0.063(3) 0.0504(15) 0.0838(17) -0.0181(13) -0.029(2) -0.008(2)
C118 0.053(3) 0.0506(15) 0.0703(15) -0.0231(11) -0.022(2) -0.010(2)
N119 0.057(2) 0.0460(10) 0.0724(13) -0.0294(8) -0.0166(16) -0.0081(14)
C120 0.049(3) 0.0446(13) 0.0854(16) -0.0319(12) -0.024(2) 0.000(2)
C121 0.056(3) 0.0451(14) 0.0956(19) -0.0244(13) -0.032(3) 0.000(2)
C122 0.073(4) 0.0448(16) 0.111(3) -0.0255(19) -0.036(3) -0.001(3)
C123 0.076(4) 0.052(2) 0.121(4) -0.0403(18) -0.034(4) 0.005(3)
C124 0.069(4) 0.0559(19) 0.107(3) -0.0491(18) -0.022(3) 0.002(3)
C125 0.058(3) 0.0548(16) 0.0942(18) -0.0447(13) -0.018(3) -0.001(2)
C126 0.079(3) 0.0600(15) 0.0817(19) -0.0496(13) -0.015(3) -0.006(3)
C127 0.095(4) 0.078(2) 0.086(2) -0.0576(18) -0.011(3) 0.002(3)
N128 0.067(2) 0.0580(15) 0.0697(13) -0.0443(12) -0.0114(17) -0.009(2)
N129 0.108(4) 0.0688(18) 0.0639(16) -0.0418(14) -0.015(2) -0.010(3)
N130 0.103(4) 0.085(2) 0.0701(19) -0.0504(16) -0.014(2) -0.003(3)
C131 0.120(4) 0.119(4) 0.073(2) -0.056(2) -0.005(3) -0.024(4)
C132 0.137(5) 0.162(6) 0.070(3) -0.075(4) 0.003(3) -0.051(4)
C133 0.145(6) 0.180(7) 0.076(4) -0.082(5) 0.011(3) -0.064(5)
C134 0.155(6) 0.236(8) 0.095(4) -0.096(5) 0.015(4) -0.089(6)
C135 0.182(6) 0.280(8) 0.124(5) -0.116(6) 0.009(4) -0.116(6)
C136 0.185(7) 0.272(9) 0.108(5) -0.111(6) -0.005(4) -0.104(6)
C137 0.171(6) 0.225(8) 0.082(4) -0.094(5) 0.000(4) -0.081(6)
C138 0.095(4) 0.069(3) 0.136(5) -0.052(3) -0.053(3) 0.024(2)
C139 0.157(8) 0.063(3) 0.231(11) -0.050(5) -0.120(7) 0.024(4)
C140 0.081(3) 0.148(8) 0.155(6) -0.069(7) -0.044(4) 0.036(5)
C141 0.109(6) 0.087(5) 0.138(5) -0.044(5) -0.067(4) 0.019(5)
C142 0.200(7) 0.313(10) 0.175(7) -0.124(7) 0.004(5) -0.140(7)
C143 0.155(10) 0.360(14) 0.291(14) -0.097(13) 0.009(10) -0.119(10)
C144 0.219(13) 0.341(13) 0.194(12) -0.147(11) -0.001(10) -0.156(10)
C201 0.195(10) 0.247(17) 0.35(2) -0.127(16) -0.114(15) 0.039(10)
C202 0.201(10) 0.232(11) 0.329(14) -0.165(12) -0.112(12) 0.021(9)
O203 0.196(9) 0.234(11) 0.333(12) -0.166(10) -0.102(10) 0.024(8)
C205 0.226(14) 0.263(14) 0.306(17) -0.194(15) -0.080(15) 0.040(11)
C211 0.234(17) 0.50(3) 0.156(13) -0.180(17) 0.053(11) -0.21(2)
C212 0.221(17) 0.49(3) 0.165(13) -0.187(17) 0.042(11) -0.23(2)
O213 0.228(16) 0.50(3) 0.168(13) -0.187(16) 0.039(11) -0.23(2)
Co1 0.0403(4) 0.0442(4) 0.0601(5) -0.0330(4) -0.0110(4) -0.0032(3)
F13 0.056(5) 0.090(4) 0.079(4) -0.033(3) -0.006(3) -0.015(4)
B1 0.062(4) 0.097(5) 0.066(4) -0.034(2) -0.008(2) -0.018(3)
F14 0.082(4) 0.140(7) 0.094(5) 0.000(4) -0.034(3) -0.052(4)
F12 0.084(5) 0.118(5) 0.085(5) -0.031(4) -0.013(4) -0.047(4)
F11 0.105(5) 0.121(7) 0.102(6) -0.044(4) 0.032(4) -0.025(5)
C204 0.197(9) 0.243(12) 0.334(13) -0.171(11) -0.110(12) 0.020(9)
C41 0.282(15) 0.198(12) 0.207(7) -0.121(7) -0.030(11) -0.024(10)
C145 0.256(14) 0.343(17) 0.206(8) -0.153(9) 0.065(8) -0.187(12)
C214 0.228(17) 0.50(3) 0.163(13) -0.178(18) 0.055(11) -0.22(2)
F17 0.072(6) 0.079(7) 0.078(7) -0.024(5) -0.026(5) -0.004(5)
F16 0.062(8) 0.172(16) 0.155(15) 0.029(13) -0.047(9) -0.060(10)
F18 0.097(11) 0.28(3) 0.30(3) -0.25(2) -0.002(13) -0.041(13)
F15 0.101(14) 0.121(15) 0.143(16) 0.033(12) 0.058(12) 0.051(11)

loop_
_atom_type_symbol
_atom_type_scat_dispersion_real
_atom_type_scat_dispersion_imag
_atom_type_scat_Cromer_Mann_a1
_atom_type_scat_Cromer_Mann_b1
_atom_type_scat_Cromer_Mann_a2
_atom_type_scat_Cromer_Mann_b2
_atom_type_scat_Cromer_Mann_a3
_atom_type_scat_Cromer_Mann_b3
_atom_type_scat_Cromer_Mann_a4
_atom_type_scat_Cromer_Mann_b4
_atom_type_scat_Cromer_Mann_c
_atom_type_scat_source
C 0.0181 0.0091 2.3100 20.8439 1.0200 10.2075 1.5886 0.5687 0.8650 51.6512 0.2156 'International Tables Vol C 4.2.6.8 and 6.1.1.4'
H 0.0000 0.0000 0.4930 10.5109 0.3229 26.1257 0.1402 3.1424 0.0408 57.7998 0.0030 'International Tables Vol C 4.2.6.8 and 6.1.1.4'
B 0.0090 0.0039 2.0545 23.2185 1.3326 1.0210 1.0979 60.3498 0.7068 0.1403 -0.1932 'International Tables Vol C 4.2.6.8 and 6.1.1.4'
N 0.0311 0.0180 12.2126 0.0057 3.1322 9.8933 2.0125 28.9975 1.1663 0.5826 -11.5290 'International Tables Vol C 4.2.6.8 and 6.1.1.4'
F 0.0727 0.0534 3.5392 10.2825 2.6412 4.2944 1.5170 0.2615 1.0243 26.1476 0.2776 'International Tables Vol C 4.2.6.8 and 6.1.1.4'
Co -2.3653 3.6143 12.2841 4.2791 7.3409 0.2784 4.0034 13.5359 2.3488 71.1692 1.0118 'International Tables Vol C 4.2.6.8 and 6.1.1.4'
O 0.0492 0.0322 3.0485 13.2771 2.2868 5.7011 1.5463 0.3239 0.8670 32.9089 0.2508 'International Tables Vol C 4.2.6.8 and 6.1.1.4'

loop_
_geom_angle_atom_site_label_1
_geom_angle_atom_site_label_2
_geom_angle_atom_site_label_3
_geom_angle_site_symmetry_3
_geom_angle
_geom_angle_publ_flag
C2 C1 C6 . 119.0(10) yes
C2 C1 H11 . 120.6 no
C6 C1 H11 . 120.4 no
C1 C2 C3 . 121.7(10) yes
C1 C2 H21 . 118.8 no
C3 C2 H21 . 119.5 no
C2 C3 C4 . 115.6(11) yes
C2 C3 C38 . 123.4(11) yes
C4 C3 C38 . 121.0(12) yes
C3 C4 C5 . 123.5(11) yes
C3 C4 H41 . 118.6 no
C5 C4 H41 . 117.9 no
C4 C5 C6 . 123.0(9) yes
C4 C5 H51 . 119.8 no
C6 C5 H51 . 117.2 no
C5 C6 C1 . 116.8(8) yes
C5 C6 C7 . 119.9(7) yes
C1 C6 C7 . 123.3(8) yes
C6 C7 N8 . 112.6(6) yes
C6 C7 H71 . 109.0 no
N8 C7 H71 . 108.7 no
C6 C7 H72 . 108.7 no
N8 C7 H72 . 108.3 no
H71 C7 H72 . 109.5 no
C7 N8 N9 . 119.5(6) yes
C7 N8 C11 . 128.1(6) yes
N9 N8 C11 . 112.3(5) yes
N8 N9 N10 . 106.4(5) yes
N9 N10 C12 . 109.4(5) yes
N9 N10 Co1 . 120.1(4) yes
C12 N10 Co1 . 130.2(4) yes
N8 C11 C12 . 106.3(6) yes
N8 C11 H111 . 126.7 no
C12 C11 H111 . 127.0 no
N10 C12 C11 . 105.6(6) yes
N10 C12 C13 . 121.9(5) yes
C11 C12 C13 . 132.5(6) yes
C12 C13 C14 . 119.9(6) yes
C12 C13 C18 . 121.8(5) yes
C14 C13 C18 . 118.2(7) yes
C13 C14 C15 . 119.9(8) yes
C13 C14 H141 . 120.2 no
C15 C14 H141 . 119.9 no
C14 C15 C16 . 123.1(7) yes
C14 C15 H151 . 118.5 no
C16 C15 H151 . 118.4 no
C15 C16 C17 . 117.5(7) yes
C15 C16 H161 . 120.9 no
C17 C16 H161 . 121.7 no
C16 C17 C18 . 119.6(7) yes
C16 C17 C21 . 134.0(7) yes
C18 C17 C21 . 106.3(6) yes
C17 C18 C13 . 121.7(6) yes
C17 C18 N19 . 110.6(6) yes
C13 C18 N19 . 127.7(6) yes
C18 N19 C20 . 105.6(5) yes
C18 N19 Co1 . 126.1(4) yes
C20 N19 Co1 . 127.2(4) yes
N19 C20 C21 . 112.4(6) yes
N19 C20 C25 . 126.9(6) yes
C21 C20 C25 . 120.6(6) yes
C17 C21 C20 . 105.0(6) yes
C17 C21 C22 . 133.5(7) yes
C20 C21 C22 . 121.4(7) yes
C21 C22 C23 . 118.0(8) yes
C21 C22 H221 . 120.6 no
C23 C22 H221 . 121.3 no
C22 C23 C24 . 121.0(8) yes
C22 C23 H231 . 119.1 no
C24 C23 H231 . 119.9 no
C23 C24 C25 . 122.8(8) yes
C23 C24 H241 . 119.4 no
C25 C24 H241 . 117.8 no
C20 C25 C24 . 116.0(7) yes
C20 C25 C26 . 120.8(6) yes
C24 C25 C26 . 123.1(6) yes
C25 C26 C27 . 130.2(6) yes
C25 C26 N28 . 124.2(5) yes
C27 C26 N28 . 105.5(6) yes
C26 C27 N30 . 105.4(6) yes
C26 C27 H271 . 126.8 no
N30 C27 H271 . 127.8 no
C26 N28 N29 . 110.6(5) yes
C26 N28 Co1 . 129.4(4) yes
N29 N28 Co1 . 119.2(4) yes
N28 N29 N30 . 105.7(5) yes
C27 N30 N29 . 112.7(5) yes
C27 N30 C31 . 127.8(6) yes
N29 N30 C31 . 118.6(6) yes
N30 C31 C32 . 108.9(5) yes
N30 C31 H311 . 109.8 no
C32 C31 H311 . 109.6 no
N30 C31 H312 . 109.3 no
C32 C31 H312 . 109.7 no
H311 C31 H312 . 109.5 no
C31 C32 C33 . 120.3(8) yes
C31 C32 C37 . 120.4(9) yes
C33 C32 C37 . 119.3(8) yes
C32 C33 C34 . 119.6(10) yes
C32 C33 H331 . 118.8 no
C34 C33 H331 . 121.6 no
C33 C34 C35 . 122.0(12) yes
C33 C34 H341 . 118.6 no
C35 C34 H341 . 119.4 no
C34 C35 C36 . 118.2(8) yes
C34 C35 C42 . 119.4(11) yes
C36 C35 C42 . 122.3(10) yes
C35 C36 C37 . 119.1(10) yes
C35 C36 H361 . 120.3 no
C37 C36 H361 . 120.6 no
C36 C37 C32 . 121.8(10) yes
C36 C37 H371 . 119.2 no
C32 C37 H371 . 119.0 no
C3 C38 C39 . 109.7(11) yes
C3 C38 C40 . 106.8(10) yes
C39 C38 C40 . 106.5(8) yes
C3 C38 C41 . 113.4(11) yes
C39 C38 C41 . 110.2(8) yes
C40 C38 C41 . 109.9(8) yes
C38 C39 H391 . 110.0 no
C38 C39 H392 . 107.9 no
H391 C39 H392 . 109.5 no
C38 C39 H393 . 110.5 no
H391 C39 H393 . 109.5 no
H392 C39 H393 . 109.5 no
C38 C40 H401 . 110.0 no
C38 C40 H402 . 108.3 no
H401 C40 H402 . 109.5 no
C38 C40 H403 . 110.1 no
H401 C40 H403 . 109.5 no
H402 C40 H403 . 109.5 no
C35 C42 C43 . 105.1(8) yes
C35 C42 C44 . 115.2(9) yes
C43 C42 C44 . 109.2(7) yes
C35 C42 C45 . 108.3(7) yes
C43 C42 C45 . 110.5(7) yes
C44 C42 C45 . 108.5(7) yes
C42 C43 H431 . 109.7 no
C42 C43 H432 . 109.2 no
H431 C43 H432 . 109.5 no
C42 C43 H433 . 109.5 no
H431 C43 H433 . 109.5 no
H432 C43 H433 . 109.5 no
C42 C44 H441 . 109.8 no
C42 C44 H442 . 109.5 no
H441 C44 H442 . 109.5 no
C42 C44 H443 . 109.2 no
H441 C44 H443 . 109.5 no
H442 C44 H443 . 109.5 no
C42 C45 H451 . 109.1 no
C42 C45 H452 . 110.3 no
H451 C45 H452 . 109.5 no
C42 C45 H453 . 109.0 no
H451 C45 H453 . 109.5 no
H452 C45 H453 . 109.5 no
C102 C101 C106 . 119.5(6) yes
C102 C101 H1011 . 120.9 no
C106 C101 H1011 . 119.6 no
C101 C102 C103 . 123.0(7) yes
C101 C102 H1021 . 118.6 no
C103 C102 H1021 . 118.2 no
C102 C103 C104 . 115.3(6) yes
C102 C103 C138 . 124.0(6) yes
C104 C103 C138 . 120.6(6) yes
C103 C104 C105 . 122.7(6) yes
C103 C104 H1041 . 118.6 no
C105 C104 H1041 . 118.7 no
C104 C105 C106 . 120.8(6) yes
C104 C105 H1051 . 119.8 no
C106 C105 H1051 . 119.4 no
C105 C106 C101 . 118.2(6) yes
C105 C106 C107 . 120.8(5) yes
C101 C106 C107 . 120.8(5) yes
C106 C107 N108 . 113.6(5) yes
C106 C107 H1071 . 108.2 no
N108 C107 H1071 . 108.3 no
C106 C107 H1072 . 108.7 no
N108 C107 H1072 . 108.5 no
H1071 C107 H1072 . 109.5 no
C107 N108 N109 . 119.1(5) yes
C107 N108 C111 . 128.5(5) yes
N109 N108 C111 . 112.3(4) yes
N108 N109 N110 . 105.1(4) yes
N109 N110 C112 . 111.0(4) yes
N109 N110 Co1 . 119.1(4) yes
C112 N110 Co1 . 129.9(4) yes
N108 C111 C112 . 105.4(5) yes
N108 C111 H1111 . 127.1 no
C112 C111 H1111 . 127.4 no
C111 C112 N110 . 106.1(5) yes
C111 C112 C113 . 129.4(6) yes
N110 C112 C113 . 124.5(5) yes
C112 C113 C114 . 122.8(6) yes
C112 C113 C118 . 118.7(6) yes
C114 C113 C118 . 118.4(6) yes
C113 C114 C115 . 122.3(7) yes
C113 C114 H1141 . 118.5 no
C115 C114 H1141 . 119.2 no
C114 C115 C116 . 120.4(8) yes
C114 C115 H1151 . 120.0 no
C116 C115 H1151 . 119.6 no
C115 C116 C117 . 118.5(7) yes
C115 C116 H1161 . 121.1 no
C117 C116 H1161 . 120.4 no
C116 C117 C118 . 121.2(7) yes
C116 C117 C121 . 133.8(6) yes
C118 C117 C121 . 105.1(6) yes
C117 C118 C113 . 119.3(6) yes
C117 C118 N119 . 111.7(5) yes
C113 C118 N119 . 129.0(6) yes
C118 N119 C120 . 105.8(5) yes
C118 N119 Co1 . 126.5(4) yes
C120 N119 Co1 . 126.6(5) yes
N119 C120 C121 . 112.2(6) yes
N119 C120 C125 . 126.5(6) yes
C121 C120 C125 . 121.3(6) yes
C117 C121 C120 . 105.2(5) yes
C117 C121 C122 . 133.1(7) yes
C120 C121 C122 . 121.7(7) yes
C121 C122 C123 . 117.3(8) yes
C121 C122 H1221 . 121.5 no
C123 C122 H1221 . 121.2 no
C122 C123 C124 . 121.9(7) yes
C122 C123 H1231 . 119.3 no
C124 C123 H1231 . 118.8 no
C123 C124 C125 . 121.7(7) yes
C123 C124 H1241 . 119.1 no
C125 C124 H1241 . 119.2 no
C124 C125 C120 . 116.0(7) yes
C124 C125 C126 . 121.1(7) yes
C120 C125 C126 . 123.0(6) yes
C125 C126 C127 . 130.5(6) yes
C125 C126 N128 . 122.5(6) yes
C127 C126 N128 . 106.9(7) yes
C126 C127 N130 . 105.2(6) yes
C126 C127 H1271 . 127.5 no
N130 C127 H1271 . 127.3 no
C126 N128 N129 . 109.4(5) yes
C126 N128 Co1 . 128.7(5) yes
N129 N128 Co1 . 120.3(4) yes
N128 N129 N130 . 106.3(6) yes
N129 N130 C127 . 112.1(6) yes
N129 N130 C131 . 121.6(7) yes
C127 N130 C131 . 126.1(6) yes
N130 C131 C132 . 115.7(7) yes
N130 C131 H1311 . 107.4 no
C132 C131 H1311 . 107.9 no
N130 C131 H1312 . 108.4 no
C132 C131 H1312 . 107.8 no
H1311 C131 H1312 . 109.5 no
C131 C132 C133 . 120.1(6) yes
C131 C132 C137 . 120.2(7) yes
C133 C132 C137 . 119.5(6) yes
C132 C133 C134 . 119.9(6) yes
C132 C133 H1331 . 120.1 no
C134 C133 H1331 . 119.9 no
C133 C134 C135 . 121.1(6) yes
C133 C134 H1341 . 119.8 no
C135 C134 H1341 . 119.1 no
C134 C135 C136 . 118.5(6) yes
C134 C135 C142 . 123.6(8) yes
C136 C135 C142 . 117.9(8) yes
C135 C136 C137 . 120.5(6) yes
C135 C136 H1361 . 119.9 no
C137 C136 H1361 . 119.6 no
C132 C137 C136 . 120.4(6) yes
C132 C137 H1371 . 119.2 no
C136 C137 H1371 . 120.4 no
C103 C138 C139 . 107.5(7) yes
C103 C138 C140 . 111.6(7) yes
C139 C138 C140 . 107.8(7) yes
C103 C138 C141 . 111.0(6) yes
C139 C138 C141 . 110.6(7) yes
C140 C138 C141 . 108.3(7) yes
C138 C139 H1391 . 110.0 no
C138 C139 H1392 . 110.0 no
H1391 C139 H1392 . 109.5 no
C138 C139 H1393 . 108.4 no
H1391 C139 H1393 . 109.5 no
H1392 C139 H1393 . 109.5 no
C138 C140 H1401 . 110.0 no
C138 C140 H1402 . 108.6 no
H1401 C140 H1402 . 109.5 no
C138 C140 H1403 . 109.8 no
H1401 C140 H1403 . 109.5 no
H1402 C140 H1403 . 109.5 no
C138 C141 H1411 . 109.6 no
C138 C141 H1412 . 109.8 no
H1411 C141 H1412 . 109.5 no
C138 C141 H1413 . 108.9 no
H1411 C141 H1413 . 109.5 no
H1412 C141 H1413 . 109.5 no
C135 C142 C143 . 110.6(10) yes
C135 C142 C144 . 109.5(9) yes
C143 C142 C144 . 109.1(9) yes
C135 C142 C145 . 112.1(10) yes
C143 C142 C145 . 106.0(9) yes
C144 C142 C145 . 109.4(8) yes
C142 C143 H1431 . 111.8 no
C142 C143 H1432 . 107.2 no
H1431 C143 H1432 . 109.5 no
C142 C143 H1433 . 109.3 no
H1431 C143 H1433 . 109.5 no
H1432 C143 H1433 . 109.5 no
C142 C144 H1441 . 108.8 no
C142 C144 H1442 . 109.9 no
H1441 C144 H1442 . 109.5 no
C142 C144 H1443 . 109.7 no
H1441 C144 H1443 . 109.5 no
H1442 C144 H1443 . 109.5 no
C202 C201 H2011 . 110.7 no
C202 C201 H2012 . 110.2 no
H2011 C201 H2012 . 109.5 no
C202 C201 H2013 . 107.5 no
H2011 C201 H2013 . 109.5 no
H2012 C201 H2013 . 109.5 no
C201 C202 O203 . 108.4(9) yes
C201 C202 H2021 . 107.6 no
O203 C202 H2021 . 110.4 no
C201 C202 H2022 . 110.3 no
O203 C202 H2022 . 110.5 no
H2021 C202 H2022 . 109.5 no
C202 O203 C204 . 109.1(13) yes
C204 C205 H2051 . 111.4 no
C204 C205 H2052 . 108.5 no
H2051 C205 H2052 . 109.5 no
C204 C205 H2053 . 108.6 no
H2051 C205 H2053 . 109.5 no
H2052 C205 H2053 . 109.5 no
C212 C211 H2111 . 109.4 no
C212 C211 H2112 . 109.6 no
H2111 C211 H2112 . 109.5 no
C212 C211 H2113 . 109.5 no
H2111 C211 H2113 . 109.5 no
H2112 C211 H2113 . 109.5 no
C211 C212 O213 . 107.6(8) yes
C211 C212 H2121 . 110.4 no
O213 C212 H2121 . 109.0 no
C211 C212 H2122 . 111.0 no
O213 C212 H2122 . 109.4 no
H2121 C212 H2122 . 109.5 no
C212 O213 C212 2_566 179.992 yes
N110 Co1 N28 . 91.77(18) yes
N110 Co1 N128 . 176.3(2) yes
N28 Co1 N128 . 84.7(2) yes
N110 Co1 N119 . 89.8(2) yes
N28 Co1 N119 . 90.5(2) yes
N128 Co1 N119 . 91.5(2) yes
N110 Co1 N10 . 92.66(19) yes
N28 Co1 N10 . 175.35(18) yes
N128 Co1 N10 . 90.9(2) yes
N119 Co1 N10 . 88.1(2) yes
N110 Co1 N19 . 88.44(19) yes
N28 Co1 N19 . 90.7(2) yes
N128 Co1 N19 . 90.3(2) yes
N119 Co1 N19 . 177.93(19) yes
N10 Co1 N19 . 90.8(2) yes
F13 B1 F14 . 111.7(5) yes
F13 B1 F12 . 111.2(5) yes
F14 B1 F12 . 109.4(6) yes
F13 B1 F11 . 111.6(6) yes
F14 B1 F11 . 107.6(6) yes
F12 B1 F11 . 105.0(6) yes
C205 C204 O203 . 109.0(9) yes
C205 C204 H2041 . 108.7 no
O203 C204 H2041 . 111.5 no
C205 C204 H2042 . 108.6 no
O203 C204 H2042 . 109.6 no
H2041 C204 H2042 . 109.5 no
C38 C41 H411 . 109.8 no
C38 C41 H412 . 111.2 no
H411 C41 H412 . 109.5 no
C38 C41 H413 . 107.4 no
H411 C41 H413 . 109.5 no
H412 C41 H413 . 109.5 no
C142 C145 H1451 . 109.9 no
C142 C145 H1452 . 110.4 no
H1451 C145 H1452 . 109.5 no
C142 C145 H1453 . 108.1 no
H1451 C145 H1453 . 109.5 no
H1452 C145 H1453 . 109.5 no
C211 C214 O213 . 108.0(8) yes
C211 C214 H2141 . 108.4 no
O213 C214 H2141 . 110.6 no
C211 C214 H2142 . 110.0 no
O213 C214 H2142 . 110.4 no
H2141 C214 H2142 . 109.5 no

loop_
_geom_bond_atom_site_label_1
_geom_bond_atom_site_label_2
_geom_bond_distance
_geom_bond_publ_flag
C1 C2 1.447(15) yes
C1 C6 1.369(12) yes
C1 H11 0.950 no
C2 C3 1.393(18) yes
C2 H21 0.950 no
C3 C4 1.333(16) yes
C3 C38 1.543(15) yes
C4 C5 1.359(12) yes
C4 H41 0.950 no
C5 C6 1.373(11) yes
C5 H51 0.950 no
C6 C7 1.476(10) yes
C7 N8 1.478(9) yes
C7 H71 0.950 no
C7 H72 0.950 no
N8 N9 1.306(7) yes
N8 C11 1.325(9) yes
N9 N10 1.325(7) yes
N10 C12 1.379(8) yes
N10 Co1 1.938(5) yes
C11 C12 1.364(9) yes
C11 H111 0.950 no
C12 C13 1.444(10) yes
C13 C14 1.410(9) yes
C13 C18 1.384(9) yes
C14 C15 1.393(12) yes
C14 H141 0.950 no
C15 C16 1.382(12) yes
C15 H151 0.950 no
C16 C17 1.419(10) yes
C16 H161 0.950 no
C17 C18 1.423(9) yes
C17 C21 1.427(10) yes
C18 N19 1.375(7) yes
N19 C20 1.376(8) yes
N19 Co1 1.937(5) yes
C20 C21 1.402(9) yes
C20 C25 1.404(9) yes
C21 C22 1.385(11) yes
C22 C23 1.371(12) yes
C22 H221 0.950 no
C23 C24 1.380(12) yes
C23 H231 0.950 no
C24 C25 1.395(10) yes
C24 H241 0.950 no
C25 C26 1.437(10) yes
C26 C27 1.381(9) yes
C26 N28 1.361(8) yes
C27 N30 1.323(9) yes
C27 H271 0.950 no
N28 N29 1.316(7) yes
N28 Co1 1.948(5) yes
N29 N30 1.315(7) yes
N30 C31 1.485(8) yes
C31 C32 1.526(9) yes
C31 H311 0.950 no
C31 H312 0.950 no
C32 C33 1.348(14) yes
C32 C37 1.387(13) yes
C33 C34 1.406(12) yes
C33 H331 0.950 no
C34 C35 1.377(17) yes
C34 H341 0.950 no
C35 C36 1.392(17) yes
C35 C42 1.560(11) yes
C36 C37 1.393(11) yes
C36 H361 0.950 no
C37 H371 0.950 no
C38 C39 1.510(9) yes
C38 C40 1.519(9) yes
C38 C41 1.543(9) yes
C39 H391 0.950 no
C39 H392 0.950 no
C39 H393 0.950 no
C40 H401 0.950 no
C40 H402 0.950 no
C40 H403 0.950 no
C42 C43 1.526(9) yes
C42 C44 1.523(9) yes
C42 C45 1.519(8) yes
C43 H431 0.950 no
C43 H432 0.950 no
C43 H433 0.950 no
C44 H441 0.950 no
C44 H442 0.950 no
C44 H443 0.950 no
C45 H451 0.950 no
C45 H452 0.950 no
C45 H453 0.950 no
C101 C102 1.391(7) yes
C101 C106 1.380(7) yes
C101 H1011 0.950 no
C102 C103 1.393(7) yes
C102 H1021 0.950 no
C103 C104 1.377(7) yes
C103 C138 1.517(9) yes
C104 C105 1.384(7) yes
C104 H1041 0.950 no
C105 C106 1.381(6) yes
C105 H1051 0.950 no
C106 C107 1.501(8) yes
C107 N108 1.466(7) yes
C107 H1071 0.950 no
C107 H1072 0.950 no
N108 N109 1.330(6) yes
N108 C111 1.349(8) yes
N109 N110 1.329(6) yes
N110 C112 1.367(8) yes
N110 Co1 1.951(4) yes
C111 C112 1.374(8) yes
C111 H1111 0.950 no
C112 C113 1.438(9) yes
C113 C114 1.367(10) yes
C113 C118 1.412(9) yes
C114 C115 1.391(11) yes
C114 H1141 0.950 no
C115 C116 1.394(11) yes
C115 H1151 0.950 no
C116 C117 1.383(11) yes
C116 H1161 0.950 no
C117 C118 1.420(9) yes
C117 C121 1.451(10) yes
C118 N119 1.367(8) yes
N119 C120 1.376(7) yes
N119 Co1 1.940(5) yes
C120 C121 1.403(10) yes
C120 C125 1.404(10) yes
C121 C122 1.391(9) yes
C122 C123 1.391(12) yes
C122 H1221 0.950 no
C123 C124 1.380(12) yes
C123 H1231 0.950 no
C124 C125 1.425(9) yes
C124 H1241 0.950 no
C125 C126 1.416(11) yes
C126 C127 1.374(11) yes
C126 N128 1.394(8) yes
C127 N130 1.342(11) yes
C127 H1271 0.950 no
N128 N129 1.315(8) yes
N128 Co1 1.944(5) yes
N129 N130 1.350(8) yes
N130 C131 1.437(11) yes
C131 C132 1.438(13) yes
C131 H1311 0.950 no
C131 H1312 0.950 no
C132 C133 1.375(8) yes
C132 C137 1.385(8) yes
C133 C134 1.379(8) yes
C133 H1331 0.950 no
C134 C135 1.389(8) yes
C134 H1341 0.950 no
C135 C136 1.382(8) yes
C135 C142 1.619(16) yes
C136 C137 1.382(9) yes
C136 H1361 0.950 no
C137 H1371 0.950 no
C138 C139 1.516(8) yes
C138 C140 1.530(8) yes
C138 C141 1.509(8) yes
C139 H1391 0.950 no
C139 H1392 0.950 no
C139 H1393 0.950 no
C140 H1401 0.950 no
C140 H1402 0.950 no
C140 H1403 0.950 no
C141 H1411 0.950 no
C141 H1412 0.950 no
C141 H1413 0.950 no
C142 C143 1.536(9) yes
C142 C144 1.548(9) yes
C142 C145 1.500(9) yes
C143 H1431 0.950 no
C143 H1432 0.950 no
C143 H1433 0.950 no
C144 H1441 0.950 no
C144 H1442 0.950 no
C144 H1443 0.950 no
C201 C202 1.492(9) yes
C201 H2011 0.950 no
C201 H2012 0.950 no
C201 H2013 0.950 no
C202 O203 1.425(9) yes
C202 H2021 0.950 no
C202 H2022 0.950 no
O203 C204 1.435(9) yes
C205 C204 1.496(9) yes
C205 H2051 0.950 no
C205 H2052 0.950 no
C205 H2053 0.950 no
C211 C212 1.493(10) yes
C211 H2111 0.950 no
C211 H2112 0.950 no
C211 H2113 0.950 no
C212 O213 1.427(9) yes
C212 H2121 0.950 no
C212 H2122 0.950 no
F13 B1 1.375(8) yes
B1 F14 1.390(7) yes
B1 F12 1.385(7) yes
B1 F11 1.410(7) yes
C204 H2041 0.950 no
C204 H2042 0.950 no
C41 H411 0.950 no
C41 H412 0.950 no
C41 H413 0.950 no
C145 H1451 0.950 no
C145 H1452 0.950 no
C145 H1453 0.950 no
C214 H2141 0.950 no
C214 H2142 0.950 no

loop_
_geom_hbond_atom_site_label_D
_geom_hbond_atom_site_label_H
_geom_hbond_atom_site_label_A
_geom_hbond_site_symmetry_A
_geom_hbond_angle_DHA
_geom_hbond_distance_DH
_geom_hbond_distance_HA
_geom_hbond_distance_DA
_geom_hbond_publ_flag
C137 H1371 N129 . 126.9(2) 0.950 2.482 3.146(16) yes
C214 H2141 C112 2_566 173.2(3) 0.950 2.593 3.538(16) yes
C214 H2142 C11 . 153.4(3) 0.950 2.557 3.432(16) yes
C211 H2111 C102 . 166.0(4) 0.950 2.542 3.471(16) yes

loop_
_platon_squeeze_void_nr
_platon_squeeze_void_average_x
_platon_squeeze_void_average_y
_platon_squeeze_void_average_z
_platon_squeeze_void_volume
_platon_squeeze_void_count_electrons
_platon_squeeze_void_content
1 0.500 0.000 0.000 347 66 ' '
2 0.500 -0.500 0.500 438 90 ' '
